data_4113488
loop_
_publ_author_name
'Charles-Andr\'e Fustin'
'Christian Bailly'
'Guy J. Clarkson'
'Philippe De Groote'
'Trent H. Galow'
'David A. Leigh'
'Duncan Robertson'
'Alexandra M. Z. Slawin'
'Jenny K. Y. Wong'

_publ_section_title
;
 Mechanically Linked Polycarbonate
;
_journal_name_full 'Journal of the American Chemical Society'
_journal_page_first 2200
_journal_page_last 2207
_journal_paper_doi 10.1021/ja0292546
_journal_volume 125
_journal_year 2003
_chemical_formula_moiety 'C36 H44 N4 O5.C36 H44 N4 O5.[C H4 O].2.5[H2 O]'
_chemical_formula_sum 'C73 H97 N8 O13.5'
_chemical_formula_weight 1302.59
_chemical_name_systematic
; 
 ? 
;
_space_group_IT_number 14
_symmetry_cell_setting monoclinic
_symmetry_space_group_name_Hall '-P 2yn'
_symmetry_space_group_name_H-M 'P 1 21/n 1'
_atom_sites_solution_hydrogens geom
_atom_sites_solution_primary direct
_atom_sites_solution_secondary difmap
_audit_creation_method SHELXL-97
_cell_angle_alpha 90.00
_cell_angle_beta 91.036(2)
_cell_angle_gamma 90.00
_cell_formula_units_Z 4
_cell_length_a 16.3629(6)
_cell_length_b 25.1227(9)
_cell_length_c 16.8767(6)
_cell_measurement_reflns_used 29330
_cell_measurement_temperature 150(2)
_cell_measurement_theta_max 29.47
_cell_measurement_theta_min 3.05
_cell_volume 6936.5(4)
_computing_cell_refinement SMART/SAINT
_computing_data_collection SMART
_computing_data_reduction SAINT
_computing_molecular_graphics SHELXTL
_computing_publication_material SHELXTL
_computing_structure_refinement 'SHELXL-97 (Sheldrick, 1997)'
_computing_structure_solution 'SHELXS-97 (Sheldrick, 1990)'
_diffrn_ambient_temperature 150(2)
_diffrn_measured_fraction_theta_full 0.800
_diffrn_measured_fraction_theta_max 0.800
_diffrn_measurement_device_type SMART
_diffrn_measurement_method CCD
_diffrn_radiation_monochromator graphite
_diffrn_radiation_source 'fine-focus sealed tube'
_diffrn_radiation_type synchrotron
_diffrn_radiation_wavelength 0.68930
_diffrn_reflns_av_R_equivalents 0.0382
_diffrn_reflns_av_sigmaI/netI 0.0574
_diffrn_reflns_limit_h_max 17
_diffrn_reflns_limit_h_min -20
_diffrn_reflns_limit_k_max 35
_diffrn_reflns_limit_k_min -20
_diffrn_reflns_limit_l_max 23
_diffrn_reflns_limit_l_min -23
_diffrn_reflns_number 34531
_diffrn_reflns_theta_full 29.47
_diffrn_reflns_theta_max 29.47
_diffrn_reflns_theta_min 1.84
_exptl_absorpt_coefficient_mu 0.086
_exptl_absorpt_correction_T_max 0.9948
_exptl_absorpt_correction_T_min 0.9663
_exptl_absorpt_correction_type SADABS
_exptl_crystal_colour colourless
_exptl_crystal_density_diffrn 1.247
_exptl_crystal_description needle
_exptl_crystal_F_000 2796
_exptl_crystal_size_max 0.40
_exptl_crystal_size_mid 0.14
_exptl_crystal_size_min 0.06
_refine_diff_density_max 1.359
_refine_diff_density_min -0.683
_refine_diff_density_rms 0.073
_refine_ls_extinction_method none
_refine_ls_goodness_of_fit_ref 1.061
_refine_ls_hydrogen_treatment mixed
_refine_ls_matrix_type full
_refine_ls_number_parameters 848
_refine_ls_number_reflns 16895
_refine_ls_number_restraints 0
_refine_ls_restrained_S_all 1.061
_refine_ls_R_factor_all 0.1205
_refine_ls_R_factor_gt 0.0930
_refine_ls_shift/su_max 0.052
_refine_ls_shift/su_mean 0.002
_refine_ls_structure_factor_coef Fsqd
_refine_ls_weighting_details 'calc w=1/[\s^2^(Fo^2^)+(0.1435P)^2^+6.3734P] where P=(Fo^2^+2Fc^2^)/3'
_refine_ls_weighting_scheme calc
_refine_ls_wR_factor_gt 0.2553
_refine_ls_wR_factor_ref 0.2695
_reflns_number_gt 12116
_reflns_number_total 16895
_reflns_threshold_expression >2sigma(I)
_cod_data_source_file ja0292546-3_s2_4.cif
_cod_data_source_block catenane_1
_cod_original_formula_sum 'C73 H97 N8 O13.50'
_cod_database_code 4113488

loop_
_symmetry_equiv_pos_as_xyz
'x, y, z'
'-x+1/2, y+1/2, -z+1/2'
'-x, -y, -z'
'x-1/2, -y-1/2, z-1/2'

loop_
_atom_site_label
_atom_site_type_symbol
_atom_site_fract_x
_atom_site_fract_y
_atom_site_fract_z
_atom_site_U_iso_or_equiv
_atom_site_adp_type
_atom_site_occupancy
_atom_site_symmetry_multiplicity
_atom_site_calc_flag
_atom_site_refinement_flags
_atom_site_disorder_assembly
_atom_site_disorder_group
C1 C 0.77283(18) 0.36535(10) 0.40478(17) 0.0301(6) Uani 1 1 d . . .
H1A H 0.8020 0.3492 0.3599 0.036 Uiso 1 1 calc R . .
H1B H 0.8046 0.3968 0.4227 0.036 Uiso 1 1 calc R . .
N2 N 0.77016(15) 0.32674(9) 0.46969(13) 0.0278(5) Uani 1 1 d . . .
C2 C 0.7611(2) 0.34910(12) 0.54800(17) 0.0375(7) Uani 1 1 d . . .
H2A H 0.7597 0.3203 0.5871 0.056 Uiso 1 1 calc R . .
H2B H 0.7100 0.3694 0.5499 0.056 Uiso 1 1 calc R . .
H2C H 0.8073 0.3727 0.5601 0.056 Uiso 1 1 calc R . .
O3 O 0.77187(14) 0.25852(8) 0.38331(11) 0.0355(5) Uani 1 1 d . . .
C3 C 0.77202(17) 0.27436(10) 0.45180(15) 0.0268(5) Uani 1 1 d . . .
C4 C 0.77482(17) 0.23443(10) 0.51826(14) 0.0257(5) Uani 1 1 d . . .
C5 C 0.71588(17) 0.19480(11) 0.51710(14) 0.0277(5) Uani 1 1 d . . .
H5A H 0.6751 0.1943 0.4763 0.033 Uiso 1 1 calc R . .
C6 C 0.71627(17) 0.15577(11) 0.57557(15) 0.0280(5) Uani 1 1 d . . .
C7 C 0.77925(18) 0.15457(11) 0.63242(15) 0.0297(6) Uani 1 1 d . . .
H7A H 0.7807 0.1274 0.6716 0.036 Uiso 1 1 calc R . .
O8 O 0.89953(14) 0.19029(9) 0.68824(13) 0.0410(5) Uani 1 1 d . . .
H8 H 0.943(3) 0.2163(17) 0.675(2) 0.056(11) Uiso 1 1 d . . .
C8 C 0.83968(18) 0.19319(11) 0.63158(16) 0.0303(6) Uani 1 1 d . . .
C9 C 0.83748(17) 0.23357(10) 0.57490(15) 0.0282(5) Uani 1 1 d . . .
H9A H 0.8785 0.2603 0.5750 0.034 Uiso 1 1 calc R . .
O10 O 0.63370(18) 0.09492(11) 0.50477(12) 0.0572(8) Uani 1 1 d . . .
C10 C 0.65101(19) 0.11404(12) 0.56961(15) 0.0322(6) Uani 1 1 d . . .
N11 N 0.61331(15) 0.09786(10) 0.63592(13) 0.0303(5) Uani 1 1 d . . .
C11 C 0.6193(2) 0.12360(15) 0.71334(18) 0.0443(8) Uani 1 1 d . . .
H11A H 0.6594 0.1525 0.7114 0.066 Uiso 1 1 calc R . .
H11B H 0.6367 0.0975 0.7533 0.066 Uiso 1 1 calc R . .
H11C H 0.5658 0.1381 0.7272 0.066 Uiso 1 1 calc R . .
C12 C 0.55444(19) 0.05367(11) 0.63025(17) 0.0332(6) Uani 1 1 d . . .
H12A H 0.5616 0.0305 0.6773 0.040 Uiso 1 1 calc R . .
H12B H 0.5666 0.0321 0.5828 0.040 Uiso 1 1 calc R . .
C13 C 0.46695(18) 0.07190(11) 0.62502(15) 0.0301(6) Uani 1 1 d . . .
C14 C 0.4331(2) 0.09095(15) 0.55443(17) 0.0437(8) Uani 1 1 d . . .
H14A H 0.4656 0.0919 0.5083 0.052 Uiso 1 1 calc R . .
C15 C 0.3536(2) 0.10843(16) 0.55012(17) 0.0457(8) Uani 1 1 d . . .
H15A H 0.3316 0.1213 0.5013 0.055 Uiso 1 1 calc R . .
C16 C 0.30541(19) 0.10728(12) 0.61670(16) 0.0335(6) Uani 1 1 d . . .
C17 C 0.3377(2) 0.08709(12) 0.68674(16) 0.0348(6) Uani 1 1 d . . .
H17A H 0.3046 0.0850 0.7322 0.042 Uiso 1 1 calc R . .
C18 C 0.4175(2) 0.07004(12) 0.69103(15) 0.0345(6) Uani 1 1 d . . .
H18A H 0.4392 0.0568 0.7398 0.041 Uiso 1 1 calc R . .
N19 N 0.22215(17) 0.12544(11) 0.61149(15) 0.0380(6) Uani 1 1 d . . .
C19 C 0.1647(2) 0.09289(15) 0.5647(2) 0.0489(8) Uani 1 1 d . . .
H19A H 0.1103 0.1092 0.5654 0.073 Uiso 1 1 calc R . .
H19B H 0.1621 0.0571 0.5875 0.073 Uiso 1 1 calc R . .
H19C H 0.1833 0.0906 0.5099 0.073 Uiso 1 1 calc R . .
O20 O 0.12361(17) 0.18518(12) 0.63450(16) 0.0573(7) Uani 1 1 d . . .
C20 C 0.1951(2) 0.17072(15) 0.64397(19) 0.0456(8) Uani 1 1 d . . .
C21 C 0.2529(3) 0.20245(18) 0.6954(3) 0.0725(13) Uani 1 1 d . . .
H21A H 0.2207 0.2206 0.7365 0.087 Uiso 1 1 calc R . .
H21B H 0.2905 0.1774 0.7229 0.087 Uiso 1 1 calc R . .
C22 C 0.2989(4) 0.2400(2) 0.6574(3) 0.0860(16) Uani 1 1 d . . .
H22A H 0.3271 0.2224 0.6131 0.103 Uiso 1 1 calc R . .
H22B H 0.3416 0.2529 0.6951 0.103 Uiso 1 1 calc R . .
C23 C 0.2567(3) 0.2849(2) 0.6265(3) 0.0655(12) Uani 1 1 d . . .
H23A H 0.2233 0.3000 0.6694 0.079 Uiso 1 1 calc R . .
H23B H 0.2184 0.2724 0.5844 0.079 Uiso 1 1 calc R . .
C24 C 0.3101(3) 0.3314(2) 0.5910(4) 0.0827(15) Uani 1 1 d . . .
H24A H 0.3540 0.3386 0.6307 0.099 Uiso 1 1 calc R . .
H24B H 0.3372 0.3163 0.5441 0.099 Uiso 1 1 calc R . .
C25 C 0.2807(5) 0.3800(2) 0.5680(3) 0.106(2) Uani 1 1 d . . .
H25A H 0.2542 0.3953 0.6151 0.128 Uiso 1 1 calc R . .
H25B H 0.2362 0.3727 0.5289 0.128 Uiso 1 1 calc R . .
C26 C 0.3306(3) 0.42431(15) 0.5332(2) 0.0502(8) Uani 1 1 d . . .
H26A H 0.3848 0.4257 0.5601 0.060 Uiso 1 1 calc R . .
H26B H 0.3029 0.4588 0.5419 0.060 Uiso 1 1 calc R . .
C27 C 0.3417(3) 0.4154(2) 0.4438(3) 0.0756(14) Uani 1 1 d . . .
H27A H 0.3579 0.3779 0.4355 0.091 Uiso 1 1 calc R . .
H27B H 0.2881 0.4207 0.4167 0.091 Uiso 1 1 calc R . .
C28 C 0.4012(3) 0.4494(2) 0.4066(2) 0.0720(14) Uani 1 1 d . . .
H28A H 0.4566 0.4383 0.4241 0.086 Uiso 1 1 calc R . .
H28B H 0.3928 0.4865 0.4247 0.086 Uiso 1 1 calc R . .
O29 O 0.33155(16) 0.45900(13) 0.28262(15) 0.0581(7) Uani 1 1 d . . .
C29 C 0.3964(2) 0.44814(16) 0.31746(19) 0.0472(8) Uani 1 1 d . . .
N30 N 0.46408(16) 0.43692(11) 0.27759(14) 0.0351(6) Uani 1 1 d . . .
C30 C 0.4621(2) 0.43763(14) 0.19076(17) 0.0404(7) Uani 1 1 d . . .
H30A H 0.4088 0.4506 0.1718 0.061 Uiso 1 1 calc R . .
H30B H 0.4711 0.4015 0.1707 0.061 Uiso 1 1 calc R . .
H30C H 0.5052 0.4612 0.1717 0.061 Uiso 1 1 calc R . .
C31 C 0.53954(18) 0.41891(12) 0.31358(16) 0.0315(6) Uani 1 1 d . . .
C32 C 0.55441(19) 0.36499(12) 0.32116(18) 0.0358(6) Uani 1 1 d . . .
H32A H 0.5139 0.3400 0.3050 0.043 Uiso 1 1 calc R . .
C33 C 0.62877(19) 0.34739(12) 0.35240(19) 0.0370(7) Uani 1 1 d . . .
H33A H 0.6386 0.3103 0.3581 0.044 Uiso 1 1 calc R . .
C34 C 0.68931(17) 0.38379(10) 0.37560(15) 0.0275(5) Uani 1 1 d . . .
C35 C 0.6732(2) 0.43759(12) 0.36779(19) 0.0371(7) Uani 1 1 d . . .
H35A H 0.7134 0.4628 0.3840 0.044 Uiso 1 1 calc R . .
C36 C 0.5987(2) 0.45518(12) 0.3365(2) 0.0403(7) Uani 1 1 d . . .
H36A H 0.5886 0.4922 0.3308 0.048 Uiso 1 1 calc R . .
C101 C 0.11814(17) 0.38154(11) 0.74198(15) 0.0272(5) Uani 1 1 d . . .
H10A H 0.1287 0.3816 0.6844 0.033 Uiso 1 1 calc R . .
H10B H 0.1031 0.3448 0.7572 0.033 Uiso 1 1 calc R . .
N102 N 0.04935(14) 0.41680(9) 0.75751(12) 0.0270(5) Uani 1 1 d . . .
C102 C 0.0233(2) 0.41956(12) 0.84001(15) 0.0341(6) Uani 1 1 d . . .
H10C H -0.0230 0.4441 0.8440 0.051 Uiso 1 1 calc R . .
H10D H 0.0687 0.4324 0.8735 0.051 Uiso 1 1 calc R . .
H10E H 0.0068 0.3841 0.8577 0.051 Uiso 1 1 calc R . .
O103 O -0.06171(14) 0.46178(10) 0.71582(12) 0.0434(6) Uani 1 1 d . . .
C103 C 0.00270(17) 0.43907(11) 0.70069(14) 0.0263(5) Uani 1 1 d . . .
C104 C 0.03382(17) 0.43850(10) 0.61714(14) 0.0255(5) Uani 1 1 d . . .
C105 C 0.00495(17) 0.40169(10) 0.56130(14) 0.0256(5) Uani 1 1 d . . .
H10F H -0.0317 0.3743 0.5763 0.031 Uiso 1 1 calc R . .
C106 C 0.03060(17) 0.40569(10) 0.48366(14) 0.0251(5) Uani 1 1 d . . .
C107 C 0.08459(17) 0.44560(10) 0.46126(15) 0.0269(5) Uiso 1 1 d . . .
H10G H 0.1007 0.4485 0.4076 0.032 Uiso 1 1 calc R . .
O108 O 0.16914(14) 0.52004(8) 0.50132(13) 0.0361(5) Uani 1 1 d . . .
H108 H 0.174(3) 0.520(2) 0.450(3) 0.085(16) Uiso 1 1 d . . .
C108 C 0.11500(17) 0.48136(10) 0.51800(15) 0.0275(5) Uani 1 1 d . . .
C109 C 0.08837(18) 0.47768(10) 0.59581(15) 0.0278(5) Uani 1 1 d . . .
H10H H 0.1079 0.5023 0.6344 0.033 Uiso 1 1 calc R . .
O110 O -0.03963(14) 0.39264(9) 0.36210(12) 0.0397(5) Uani 1 1 d . . .
C110 C -0.00379(17) 0.37134(11) 0.41775(14) 0.0277(5) Uani 1 1 d . . .
N111 N 0.00558(16) 0.31798(10) 0.42200(15) 0.0336(5) Uani 1 1 d . . .
C111 C -0.0280(2) 0.28541(14) 0.3574(2) 0.0461(8) Uani 1 1 d . . .
H11D H -0.0651 0.3070 0.3244 0.069 Uiso 1 1 calc R . .
H11E H -0.0581 0.2553 0.3794 0.069 Uiso 1 1 calc R . .
H11F H 0.0166 0.2721 0.3249 0.069 Uiso 1 1 calc R . .
C112 C 0.0623(2) 0.29069(12) 0.47596(17) 0.0345(6) Uani 1 1 d . . .
H11G H 0.0334 0.2611 0.5022 0.041 Uiso 1 1 calc R . .
H11H H 0.0810 0.3159 0.5176 0.041 Uiso 1 1 calc R . .
C113 C 0.13593(18) 0.26876(11) 0.43404(15) 0.0294(6) Uani 1 1 d . . .
C114 C 0.18819(19) 0.30248(11) 0.39371(17) 0.0334(6) Uani 1 1 d . . .
H11I H 0.1764 0.3395 0.3910 0.040 Uiso 1 1 calc R . .
C115 C 0.2576(2) 0.28265(12) 0.35731(17) 0.0349(6) Uani 1 1 d . . .
H11J H 0.2928 0.3058 0.3293 0.042 Uiso 1 1 calc R . .
C116 C 0.27455(19) 0.22844(12) 0.36252(15) 0.0317(6) Uani 1 1 d . . .
C117 C 0.2217(2) 0.19449(11) 0.39970(17) 0.0349(6) Uani 1 1 d . . .
H11K H 0.2326 0.1574 0.4012 0.042 Uiso 1 1 calc R . .
C118 C 0.1525(2) 0.21464(11) 0.43495(17) 0.0342(6) Uani 1 1 d . . .
H11L H 0.1158 0.1910 0.4601 0.041 Uiso 1 1 calc R . .
N119 N 0.34703(17) 0.20773(11) 0.32578(14) 0.0380(6) Uani 1 1 d . . .
C119 C 0.3349(3) 0.17777(16) 0.2527(2) 0.0526(9) Uani 1 1 d . . .
H11M H 0.3879 0.1658 0.2332 0.079 Uiso 1 1 calc R . .
H11N H 0.3082 0.2005 0.2127 0.079 Uiso 1 1 calc R . .
H11O H 0.3003 0.1468 0.2628 0.079 Uiso 1 1 calc R . .
O120 O 0.48392(16) 0.20652(11) 0.31491(14) 0.0516(7) Uani 1 1 d . . .
C120 C 0.4228(2) 0.21888(13) 0.35258(17) 0.0387(7) Uani 1 1 d . . .
C121 C 0.4326(2) 0.24528(15) 0.43310(19) 0.0435(8) Uani 1 1 d . . .
H12C H 0.3862 0.2353 0.4668 0.052 Uiso 1 1 calc R . .
H12D H 0.4321 0.2844 0.4266 0.052 Uiso 1 1 calc R . .
C122 C 0.5129(2) 0.22808(17) 0.4734(2) 0.0497(9) Uani 1 1 d . . .
H12E H 0.5592 0.2406 0.4412 0.060 Uiso 1 1 calc R . .
H12F H 0.5151 0.1887 0.4752 0.060 Uiso 1 1 calc R . .
C123 C 0.5232(3) 0.2500(2) 0.5585(2) 0.0609(11) Uani 1 1 d . . .
H12G H 0.4729 0.2419 0.5878 0.073 Uiso 1 1 calc R . .
H12H H 0.5687 0.2307 0.5850 0.073 Uiso 1 1 calc R . .
C124 C 0.5397(3) 0.3085(2) 0.5655(2) 0.0628(12) Uani 1 1 d . . .
H12I H 0.4930 0.3282 0.5418 0.075 Uiso 1 1 calc R . .
H12J H 0.5888 0.3172 0.5347 0.075 Uiso 1 1 calc R . .
C125 C 0.5530(3) 0.3273(2) 0.6509(3) 0.0696(13) Uani 1 1 d . . .
H12K H 0.6001 0.3077 0.6743 0.084 Uiso 1 1 calc R . .
H12L H 0.5042 0.3178 0.6817 0.084 Uiso 1 1 calc R . .
C126 C 0.5690(3) 0.3881(2) 0.6602(3) 0.0718(13) Uani 1 1 d . . .
H12M H 0.6211 0.3971 0.6343 0.086 Uiso 1 1 calc R . .
H12N H 0.5247 0.4079 0.6324 0.086 Uiso 1 1 calc R . .
C127 C 0.5737(3) 0.40639(19) 0.7462(3) 0.0642(11) Uani 1 1 d . . .
H12O H 0.6095 0.3817 0.7766 0.077 Uiso 1 1 calc R . .
H12P H 0.5990 0.4422 0.7484 0.077 Uiso 1 1 calc R . .
C128 C 0.4938(2) 0.40862(18) 0.78378(19) 0.0510(9) Uani 1 1 d . . .
H12Q H 0.4688 0.3728 0.7803 0.061 Uiso 1 1 calc R . .
H12R H 0.4585 0.4332 0.7527 0.061 Uiso 1 1 calc R . .
O129 O 0.55689(15) 0.43428(11) 0.90799(15) 0.0512(6) Uani 1 1 d . . .
C129 C 0.4932(2) 0.42624(13) 0.87004(17) 0.0379(7) Uani 1 1 d . . .
N130 N 0.41938(16) 0.43195(11) 0.90340(13) 0.0351(6) Uani 1 1 d . . .
C130 C 0.4141(3) 0.44283(17) 0.98834(18) 0.0526(9) Uani 1 1 d . . .
H13A H 0.4688 0.4504 1.0101 0.079 Uiso 1 1 calc R . .
H13B H 0.3914 0.4117 1.0152 0.079 Uiso 1 1 calc R . .
H13C H 0.3785 0.4736 0.9966 0.079 Uiso 1 1 calc R . .
C131 C 0.34378(18) 0.42014(12) 0.86192(15) 0.0302(6) Uani 1 1 d . . .
C132 C 0.31276(19) 0.36926(12) 0.86454(17) 0.0330(6) Uani 1 1 d . . .
H13D H 0.3418 0.3420 0.8921 0.040 Uiso 1 1 calc R . .
C133 C 0.23846(18) 0.35797(11) 0.82660(16) 0.0317(6) Uani 1 1 d . . .
H13E H 0.2170 0.3229 0.8287 0.038 Uiso 1 1 calc R . .
C134 C 0.19553(17) 0.39702(11) 0.78596(14) 0.0268(5) Uani 1 1 d . . .
C135 C 0.2274(2) 0.44794(11) 0.78425(17) 0.0346(6) Uani 1 1 d . . .
H13F H 0.1985 0.4751 0.7564 0.042 Uiso 1 1 calc R . .
C136 C 0.3004(2) 0.45993(12) 0.82226(18) 0.0365(6) Uani 1 1 d . . .
H13G H 0.3210 0.4953 0.8213 0.044 Uiso 1 1 calc R . .
C1S C 0.7631(3) 0.4802(2) 0.8781(3) 0.0732(12) Uiso 1 1 d . . .
O2S O 0.7994(5) 0.4424(3) 0.8492(4) 0.0563(16) Uiso 0.40 1 d P A 1
O1S O 0.7246(2) 0.43189(15) 0.8742(2) 0.0416(8) Uiso 0.60 1 d P A 2
O1W O 0.01489(14) 0.26176(10) 0.66489(13) 0.0417(5) Uani 1 1 d . . .
O2W O 0.21453(15) 0.52656(10) 0.35220(13) 0.0463(6) Uani 1 1 d . . .
O3W O 0.7689(6) 0.5123(4) 0.9820(5) 0.102(2) Uiso 0.50 1 d P . .

loop_
_atom_site_aniso_label
_atom_site_aniso_U_11
_atom_site_aniso_U_22
_atom_site_aniso_U_33
_atom_site_aniso_U_23
_atom_site_aniso_U_13
_atom_site_aniso_U_12
C1 0.0263(15) 0.0254(12) 0.0386(13) 0.0047(10) -0.0018(11) -0.0006(10)
N2 0.0266(13) 0.0275(11) 0.0291(10) 0.0014(8) -0.0025(9) 0.0009(8)
C2 0.0390(18) 0.0383(15) 0.0350(13) -0.0067(11) -0.0066(12) 0.0047(12)
O3 0.0479(14) 0.0302(10) 0.0285(9) -0.0005(7) 0.0017(9) -0.0006(9)
C3 0.0217(14) 0.0288(12) 0.0298(11) 0.0004(9) -0.0020(10) -0.0005(9)
C4 0.0242(15) 0.0265(12) 0.0262(11) -0.0016(9) 0.0001(10) 0.0006(9)
C5 0.0237(15) 0.0357(13) 0.0235(11) 0.0014(9) -0.0027(10) -0.0037(10)
C6 0.0251(15) 0.0330(13) 0.0257(11) -0.0010(9) -0.0018(10) -0.0049(10)
C7 0.0272(16) 0.0318(13) 0.0300(12) 0.0036(10) -0.0041(11) -0.0019(10)
O8 0.0314(13) 0.0449(12) 0.0459(12) 0.0126(9) -0.0185(10) -0.0080(9)
C8 0.0248(16) 0.0328(13) 0.0328(12) 0.0007(10) -0.0079(11) 0.0022(10)
C9 0.0223(15) 0.0288(12) 0.0332(12) 0.0017(10) -0.0036(10) -0.0031(10)
O10 0.0696(19) 0.0764(17) 0.0254(10) -0.0009(10) -0.0027(10) -0.0444(15)
C10 0.0318(17) 0.0388(14) 0.0258(11) 0.0031(10) -0.0039(11) -0.0117(11)
N11 0.0273(14) 0.0389(12) 0.0246(10) 0.0025(8) -0.0007(9) -0.0081(9)
C11 0.037(2) 0.065(2) 0.0310(14) -0.0082(13) 0.0053(13) -0.0129(15)
C12 0.0304(17) 0.0354(14) 0.0337(13) 0.0066(10) -0.0010(11) -0.0081(11)
C13 0.0275(16) 0.0348(14) 0.0280(12) 0.0048(10) -0.0014(10) -0.0086(11)
C14 0.037(2) 0.069(2) 0.0252(12) 0.0114(13) 0.0011(12) -0.0053(15)
C15 0.033(2) 0.076(2) 0.0275(13) 0.0156(14) -0.0028(12) -0.0035(15)
C16 0.0288(17) 0.0402(15) 0.0312(12) -0.0009(11) -0.0036(11) -0.0069(11)
C17 0.0346(18) 0.0457(16) 0.0244(11) 0.0005(11) 0.0043(11) -0.0041(12)
C18 0.0384(18) 0.0433(15) 0.0216(11) 0.0045(10) -0.0018(11) -0.0040(12)
N19 0.0298(15) 0.0474(15) 0.0366(12) -0.0011(10) -0.0048(10) -0.0057(11)
C19 0.036(2) 0.054(2) 0.0568(19) 0.0002(15) -0.0131(16) -0.0094(15)
O20 0.0430(17) 0.0788(19) 0.0501(14) 0.0000(12) 0.0047(12) 0.0114(13)
C20 0.045(2) 0.057(2) 0.0345(14) -0.0030(13) 0.0012(14) 0.0026(16)
C21 0.075(3) 0.057(2) 0.085(3) -0.021(2) -0.022(3) 0.004(2)
C22 0.096(4) 0.095(4) 0.067(3) 0.003(3) -0.012(3) 0.013(3)
C23 0.046(3) 0.099(3) 0.052(2) -0.018(2) -0.0012(18) 0.012(2)
C24 0.052(3) 0.091(4) 0.105(4) 0.016(3) 0.001(3) 0.005(3)
C25 0.158(6) 0.088(4) 0.071(3) 0.036(3) -0.047(4) -0.058(4)
C26 0.055(2) 0.053(2) 0.0427(17) 0.0032(14) -0.0015(16) 0.0034(17)
C27 0.073(3) 0.105(4) 0.049(2) 0.012(2) -0.012(2) -0.012(3)
C28 0.036(2) 0.143(5) 0.0365(17) -0.011(2) 0.0026(16) 0.007(2)
O29 0.0325(15) 0.097(2) 0.0441(13) -0.0036(13) -0.0073(11) 0.0222(13)
C29 0.034(2) 0.073(2) 0.0347(14) -0.0020(14) -0.0044(13) 0.0126(16)
N30 0.0283(15) 0.0491(14) 0.0277(10) 0.0012(9) -0.0037(10) 0.0085(10)
C30 0.042(2) 0.0508(18) 0.0279(13) 0.0022(12) -0.0049(12) 0.0045(14)
C31 0.0256(16) 0.0413(15) 0.0277(11) 0.0026(10) -0.0028(10) 0.0036(11)
C32 0.0265(17) 0.0396(15) 0.0410(14) -0.0015(12) -0.0053(12) -0.0033(11)
C33 0.0306(17) 0.0302(14) 0.0500(16) 0.0019(12) -0.0054(13) -0.0014(11)
C34 0.0246(15) 0.0309(13) 0.0270(11) 0.0026(9) -0.0009(10) -0.0006(10)
C35 0.0325(18) 0.0315(14) 0.0468(16) -0.0012(11) -0.0093(13) -0.0010(11)
C36 0.0373(19) 0.0305(14) 0.0526(17) 0.0042(12) -0.0107(14) 0.0037(12)
C101 0.0219(15) 0.0329(13) 0.0267(11) -0.0003(9) -0.0007(10) 0.0070(10)
N102 0.0240(13) 0.0365(12) 0.0205(9) 0.0002(8) 0.0011(8) 0.0071(9)
C102 0.0371(18) 0.0448(16) 0.0204(11) 0.0015(10) 0.0029(11) 0.0064(12)
O103 0.0323(13) 0.0706(15) 0.0272(9) -0.0063(9) -0.0005(9) 0.0240(11)
C103 0.0235(15) 0.0346(13) 0.0207(10) -0.0029(9) -0.0007(9) 0.0045(10)
C104 0.0241(15) 0.0327(13) 0.0196(10) -0.0010(9) -0.0014(9) 0.0072(10)
C105 0.0243(15) 0.0308(12) 0.0217(10) 0.0001(9) 0.0000(9) 0.0015(10)
C106 0.0244(15) 0.0291(12) 0.0218(10) -0.0024(9) -0.0019(9) 0.0025(9)
O108 0.0380(13) 0.0389(11) 0.0313(10) -0.0021(8) 0.0026(9) -0.0117(9)
C108 0.0255(15) 0.0298(12) 0.0273(11) -0.0004(9) -0.0004(10) 0.0007(10)
C109 0.0275(15) 0.0312(13) 0.0244(11) -0.0050(9) -0.0029(10) 0.0030(10)
O110 0.0406(14) 0.0509(13) 0.0273(9) -0.0021(8) -0.0084(9) -0.0010(10)
C110 0.0205(15) 0.0389(14) 0.0239(11) -0.0043(9) 0.0029(10) -0.0018(10)
N111 0.0246(14) 0.0375(12) 0.0386(12) -0.0112(10) -0.0005(10) 0.0001(9)
C111 0.0321(19) 0.0489(18) 0.0571(19) -0.0240(15) -0.0043(15) -0.0034(13)
C112 0.0372(18) 0.0346(14) 0.0320(13) 0.0006(10) 0.0074(12) 0.0048(12)
C113 0.0304(16) 0.0327(13) 0.0251(11) 0.0011(9) 0.0015(10) 0.0024(10)
C114 0.0335(17) 0.0299(13) 0.0368(13) 0.0020(10) 0.0028(12) 0.0042(11)
C115 0.0354(18) 0.0360(14) 0.0333(13) 0.0047(11) 0.0033(12) 0.0000(12)
C116 0.0318(17) 0.0394(15) 0.0240(11) -0.0022(10) -0.0005(11) 0.0072(11)
C117 0.0387(18) 0.0304(13) 0.0355(13) 0.0006(10) -0.0001(12) 0.0059(11)
C118 0.0373(18) 0.0321(14) 0.0333(13) 0.0037(10) 0.0044(12) 0.0005(11)
N119 0.0385(16) 0.0454(14) 0.0300(11) -0.0050(10) 0.0030(10) 0.0113(11)
C119 0.058(3) 0.061(2) 0.0387(16) -0.0161(15) 0.0033(16) 0.0105(18)
O120 0.0431(16) 0.0731(17) 0.0392(11) 0.0060(11) 0.0139(11) 0.0261(12)
C120 0.0364(19) 0.0464(17) 0.0333(13) 0.0048(12) 0.0055(13) 0.0158(13)
C121 0.0292(19) 0.062(2) 0.0390(15) -0.0074(14) 0.0013(13) 0.0110(14)
C122 0.034(2) 0.069(2) 0.0455(17) -0.0067(16) 0.0003(15) 0.0157(16)
C123 0.037(2) 0.102(3) 0.0435(18) -0.0095(19) 0.0006(16) 0.015(2)
C124 0.039(2) 0.096(3) 0.053(2) -0.029(2) -0.0021(17) 0.010(2)
C125 0.042(3) 0.108(4) 0.059(2) -0.031(2) -0.0029(18) 0.010(2)
C126 0.055(3) 0.089(3) 0.071(3) -0.029(2) 0.009(2) -0.004(2)
C127 0.053(3) 0.070(3) 0.069(3) -0.025(2) 0.004(2) -0.011(2)
C128 0.031(2) 0.086(3) 0.0358(15) -0.0069(16) 0.0001(13) 0.0111(17)
O129 0.0306(14) 0.0694(16) 0.0530(14) -0.0042(12) -0.0137(11) -0.0009(11)
C129 0.0331(19) 0.0464(17) 0.0340(13) 0.0004(12) -0.0076(12) 0.0025(13)
N130 0.0301(15) 0.0492(14) 0.0258(10) -0.0032(9) -0.0034(10) -0.0052(10)
C130 0.052(2) 0.078(3) 0.0274(14) -0.0090(15) -0.0042(14) -0.0092(18)
C131 0.0253(16) 0.0416(15) 0.0236(11) -0.0013(10) 0.0004(10) -0.0004(11)
C132 0.0268(16) 0.0369(14) 0.0350(13) 0.0090(11) -0.0039(11) 0.0025(11)
C133 0.0291(16) 0.0299(13) 0.0360(13) 0.0082(10) -0.0030(11) -0.0016(10)
C134 0.0230(15) 0.0334(13) 0.0239(10) 0.0005(9) 0.0012(10) 0.0045(10)
C135 0.0386(18) 0.0282(13) 0.0367(13) 0.0030(10) -0.0070(12) 0.0057(11)
C136 0.0406(19) 0.0295(13) 0.0391(14) -0.0008(11) -0.0049(13) -0.0025(12)
O1W 0.0341(13) 0.0537(13) 0.0374(10) -0.0026(9) -0.0015(9) -0.0091(10)
O2W 0.0366(14) 0.0669(15) 0.0352(11) 0.0027(10) -0.0012(9) 0.0030(11)

loop_
_atom_type_symbol
_atom_type_description
_atom_type_scat_dispersion_real
_atom_type_scat_dispersion_imag
_atom_type_scat_source
C C 0.0033 0.0016 'International Tables Vol C Tables 4.2.6.8 and 6.1.1.4'
H H 0.0000 0.0000 'International Tables Vol C Tables 4.2.6.8 and 6.1.1.4'
N N 0.0061 0.0033 'International Tables Vol C Tables 4.2.6.8 and 6.1.1.4'
O O 0.0106 0.0060 'International Tables Vol C Tables 4.2.6.8 and 6.1.1.4'

loop_
_geom_angle_atom_site_label_1
_geom_angle_atom_site_label_2
_geom_angle_atom_site_label_3
_geom_angle
N2 C1 C34 114.0(2)
C3 N2 C2 125.9(2)
C3 N2 C1 118.5(2)
C2 N2 C1 115.6(2)
O3 C3 N2 121.9(2)
O3 C3 C4 119.2(2)
N2 C3 C4 118.9(2)
C5 C4 C9 120.2(2)
C5 C4 C3 117.2(2)
C9 C4 C3 122.4(2)
C4 C5 C6 120.1(2)
C5 C6 C7 119.8(2)
C5 C6 C10 116.8(2)
C7 C6 C10 123.2(2)
C8 C7 C6 119.8(2)
O8 C8 C7 117.5(2)
O8 C8 C9 122.1(3)
C7 C8 C9 120.4(2)
C4 C9 C8 119.5(2)
O10 C10 N11 121.4(3)
O10 C10 C6 119.2(3)
N11 C10 C6 119.4(2)
C10 N11 C11 125.8(2)
C10 N11 C12 118.8(2)
C11 N11 C12 115.2(2)
N11 C12 C13 113.3(2)
C18 C13 C14 118.1(3)
C18 C13 C12 120.7(2)
C14 C13 C12 121.3(3)
C15 C14 C13 121.2(3)
C14 C15 C16 120.2(3)
C17 C16 C15 119.1(3)
C17 C16 N19 121.1(3)
C15 C16 N19 119.8(3)
C18 C17 C16 120.5(3)
C17 C18 C13 120.9(2)
C20 N19 C16 124.3(3)
C20 N19 C19 118.7(3)
C16 N19 C19 117.0(3)
O20 C20 N19 121.1(3)
O20 C20 C21 120.3(4)
N19 C20 C21 118.6(4)
C22 C21 C20 116.1(5)
C21 C22 C23 116.8(5)
C22 C23 C24 117.2(4)
C25 C24 C23 124.9(5)
C24 C25 C26 125.4(7)
C25 C26 C27 110.4(4)
C28 C27 C26 115.6(4)
C27 C28 C29 113.5(4)
O29 C29 N30 121.3(3)
O29 C29 C28 120.0(3)
N30 C29 C28 118.6(3)
C29 N30 C31 124.5(2)
C29 N30 C30 119.8(3)
C31 N30 C30 115.4(2)
C36 C31 C32 120.0(3)
C36 C31 N30 120.2(3)
C32 C31 N30 119.7(3)
C31 C32 C33 119.9(3)
C32 C33 C34 120.6(3)
C35 C34 C33 118.6(3)
C35 C34 C1 119.9(2)
C33 C34 C1 121.4(2)
C34 C35 C36 120.7(3)
C31 C36 C35 120.1(3)
N102 C101 C134 113.5(2)
C103 N102 C101 123.8(2)
C103 N102 C102 119.3(2)
C101 N102 C102 116.0(2)
O103 C103 N102 121.7(2)
O103 C103 C104 120.3(2)
N102 C103 C104 117.9(2)
C109 C104 C105 120.6(2)
C109 C104 C103 117.9(2)
C105 C104 C103 121.4(2)
C106 C105 C104 119.0(2)
C105 C106 C107 120.8(2)
C105 C106 C110 122.7(2)
C107 C106 C110 116.2(2)
C106 C107 C108 119.8(2)
O108 C108 C109 117.5(2)
O108 C108 C107 123.2(2)
C109 C108 C107 119.3(3)
C104 C109 C108 120.5(2)
O110 C110 N111 121.9(2)
O110 C110 C106 118.9(2)
N111 C110 C106 119.2(2)
C110 N111 C112 124.7(2)
C110 N111 C111 118.3(3)
C112 N111 C111 115.4(2)
N111 C112 C113 112.5(2)
C118 C113 C114 118.8(3)
C118 C113 C112 120.6(3)
C114 C113 C112 120.6(2)
C113 C114 C115 120.8(3)
C114 C115 C116 119.0(3)
C117 C116 C115 120.6(3)
C117 C116 N119 120.0(3)
C115 C116 N119 119.3(3)
C116 C117 C118 119.7(3)
C117 C118 C113 121.0(3)
C120 N119 C116 122.7(2)
C120 N119 C119 120.3(3)
C116 N119 C119 116.7(3)
O120 C120 N119 121.7(3)
O120 C120 C121 119.9(3)
N119 C120 C121 118.3(3)
C120 C121 C122 110.5(3)
C121 C122 C123 113.0(3)
C124 C123 C122 116.1(4)
C123 C124 C125 113.6(4)
C124 C125 C126 114.8(4)
C127 C126 C125 113.4(4)
C128 C127 C126 113.3(4)
C127 C128 C129 116.6(3)
O129 C129 N130 121.4(3)
O129 C129 C128 121.7(3)
N130 C129 C128 116.8(3)
C129 N130 C131 122.9(2)
C129 N130 C130 119.8(3)
C131 N130 C130 116.7(3)
C132 C131 C136 119.9(3)
C132 C131 N130 119.3(3)
C136 C131 N130 120.8(3)
C131 C132 C133 119.6(3)
C134 C133 C132 121.0(3)
C133 C134 C135 118.6(3)
C133 C134 C101 118.4(2)
C135 C134 C101 122.8(2)
C136 C135 C134 121.1(3)
C135 C136 C131 119.8(3)
O2S C1S O1S 61.3(4)

loop_
_geom_bond_atom_site_label_1
_geom_bond_atom_site_label_2
_geom_bond_distance
C1 N2 1.464(3)
C1 C34 1.517(4)
N2 C3 1.351(3)
N2 C2 1.446(4)
O3 C3 1.223(3)
C3 C4 1.505(3)
C4 C5 1.386(4)
C4 C9 1.389(3)
C5 C6 1.391(4)
C6 C7 1.395(4)
C6 C10 1.499(4)
C7 C8 1.386(4)
O8 C8 1.358(3)
C8 C9 1.394(4)
O10 C10 1.224(3)
C10 N11 1.350(4)
N11 C11 1.460(4)
N11 C12 1.472(4)
C12 C13 1.504(4)
C13 C18 1.389(4)
C13 C14 1.389(4)
C14 C15 1.374(5)
C15 C16 1.385(4)
C16 C17 1.383(4)
C16 N19 1.438(4)
C17 C18 1.375(5)
N19 C20 1.341(4)
N19 C19 1.466(4)
O20 C20 1.233(5)
C20 C21 1.500(6)
C21 C22 1.374(8)
C22 C23 1.417(7)
C23 C24 1.584(7)
C24 C25 1.366(8)
C25 C26 1.506(6)
C26 C27 1.538(6)
C27 C28 1.448(7)
C28 C29 1.505(5)
O29 C29 1.234(4)
C29 N30 1.337(4)
N30 C31 1.439(4)
N30 C30 1.465(4)
C31 C36 1.380(4)
C31 C32 1.382(4)
C32 C33 1.389(4)
C33 C34 1.399(4)
C34 C35 1.383(4)
C35 C36 1.392(4)
C101 N102 1.460(3)
C101 C134 1.507(4)
N102 C103 1.338(3)
N102 C102 1.465(3)
O103 C103 1.229(3)
C103 C104 1.508(3)
C104 C109 1.381(4)
C104 C105 1.397(3)
C105 C106 1.387(3)
C106 C107 1.393(4)
C106 C110 1.509(3)
C107 C108 1.398(4)
O108 C108 1.348(3)
C108 C109 1.394(4)
O110 C110 1.222(3)
C110 N111 1.351(4)
N111 C112 1.460(4)
N111 C111 1.463(4)
C112 C113 1.512(4)
C113 C118 1.386(4)
C113 C114 1.390(4)
C114 C115 1.393(4)
C115 C116 1.393(4)
C116 C117 1.374(4)
C116 N119 1.445(4)
C117 C118 1.384(4)
N119 C120 1.342(4)
N119 C119 1.456(4)
O120 C120 1.234(4)
C120 C121 1.518(4)
C121 C122 1.531(5)
C122 C123 1.545(5)
C123 C124 1.496(7)
C124 C125 1.529(5)
C125 C126 1.558(7)
C126 C127 1.522(6)
C127 C128 1.464(6)
C128 C129 1.522(4)
O129 C129 1.229(4)
C129 N130 1.350(4)
N130 C131 1.441(4)
N130 C130 1.463(4)
C131 C132 1.376(4)
C131 C136 1.390(4)
C132 C133 1.393(4)
C133 C134 1.382(4)
C134 C135 1.382(4)
C135 C136 1.379(4)
C1S O2S 1.226(8)
C1S O1S 1.368(6)

loop_
_geom_torsion_atom_site_label_1
_geom_torsion_atom_site_label_2
_geom_torsion_atom_site_label_3
_geom_torsion_atom_site_label_4
_geom_torsion
C34 C1 N2 C3 93.9(3)
C34 C1 N2 C2 -82.7(3)
C2 N2 C3 O3 172.7(3)
C1 N2 C3 O3 -3.6(4)
C2 N2 C3 C4 -7.6(4)
C1 N2 C3 C4 176.1(2)
O3 C3 C4 C5 -53.8(4)
N2 C3 C4 C5 126.6(3)
O3 C3 C4 C9 120.4(3)
N2 C3 C4 C9 -59.2(4)
C9 C4 C5 C6 3.9(4)
C3 C4 C5 C6 178.3(3)
C4 C5 C6 C7 -4.2(4)
C4 C5 C6 C10 -179.4(3)
C5 C6 C7 C8 1.8(4)
C10 C6 C7 C8 176.7(3)
C6 C7 C8 O8 179.9(3)
C6 C7 C8 C9 0.7(4)
C5 C4 C9 C8 -1.3(4)
C3 C4 C9 C8 -175.4(3)
O8 C8 C9 C4 179.9(3)
C7 C8 C9 C4 -1.0(4)
C5 C6 C10 O10 42.3(4)
C7 C6 C10 O10 -132.7(3)
C5 C6 C10 N11 -138.5(3)
C7 C6 C10 N11 46.5(4)
O10 C10 N11 C11 -169.3(3)
C6 C10 N11 C11 11.5(5)
O10 C10 N11 C12 4.3(5)
C6 C10 N11 C12 -174.8(3)
C10 N11 C12 C13 -98.4(3)
C11 N11 C12 C13 75.9(3)
N11 C12 C13 C18 -101.8(3)
N11 C12 C13 C14 78.3(4)
C18 C13 C14 C15 1.2(5)
C12 C13 C14 C15 -178.9(3)
C13 C14 C15 C16 -0.1(6)
C14 C15 C16 C17 -1.6(5)
C14 C15 C16 N19 -179.7(3)
C15 C16 C17 C18 2.2(5)
N19 C16 C17 C18 -179.8(3)
C16 C17 C18 C13 -1.0(5)
C14 C13 C18 C17 -0.7(4)
C12 C13 C18 C17 179.4(3)
C17 C16 N19 C20 73.2(4)
C15 C16 N19 C20 -108.8(4)
C17 C16 N19 C19 -109.4(3)
C15 C16 N19 C19 68.6(4)
C16 N19 C20 O20 176.9(3)
C19 N19 C20 O20 -0.5(5)
C16 N19 C20 C21 -5.8(5)
C19 N19 C20 C21 176.8(4)
O20 C20 C21 C22 -93.1(6)
N19 C20 C21 C22 89.6(5)
C20 C21 C22 C23 69.1(6)
C21 C22 C23 C24 173.5(5)
C22 C23 C24 C25 -171.4(6)
C23 C24 C25 C26 -179.2(5)
C24 C25 C26 C27 82.4(7)
C25 C26 C27 C28 -168.7(5)
C26 C27 C28 C29 -166.9(4)
C27 C28 C29 O29 56.3(6)
C27 C28 C29 N30 -126.0(5)
O29 C29 N30 C31 -173.7(3)
C28 C29 N30 C31 8.7(6)
O29 C29 N30 C30 0.3(6)
C28 C29 N30 C30 -177.4(4)
C29 N30 C31 C36 -91.5(4)
C30 N30 C31 C36 94.3(4)
C29 N30 C31 C32 92.1(4)
C30 N30 C31 C32 -82.1(4)
C36 C31 C32 C33 0.5(5)
N30 C31 C32 C33 176.9(3)
C31 C32 C33 C34 -0.7(5)
C32 C33 C34 C35 0.9(5)
C32 C33 C34 C1 -175.9(3)
N2 C1 C34 C35 129.9(3)
N2 C1 C34 C33 -53.4(4)
C33 C34 C35 C36 -0.9(5)
C1 C34 C35 C36 176.0(3)
C32 C31 C36 C35 -0.5(5)
N30 C31 C36 C35 -176.9(3)
C34 C35 C36 C31 0.7(5)
C134 C101 N102 C103 129.7(3)
C134 C101 N102 C102 -61.1(3)
C101 N102 C103 O103 168.7(3)
C102 N102 C103 O103 -0.1(4)
C101 N102 C103 C104 -14.9(4)
C102 N102 C103 C104 176.3(2)
O103 C103 C104 C109 93.6(3)
N102 C103 C104 C109 -82.8(3)
O103 C103 C104 C105 -82.5(4)
N102 C103 C104 C105 101.0(3)
C109 C104 C105 C106 -1.3(4)
C103 C104 C105 C106 174.8(2)
C104 C105 C106 C107 0.2(4)
C104 C105 C106 C110 -173.6(2)
C105 C106 C107 C108 1.6(4)
C110 C106 C107 C108 175.8(2)
C106 C107 C108 O108 178.1(2)
C106 C107 C108 C109 -2.3(4)
C105 C104 C109 C108 0.5(4)
C103 C104 C109 C108 -175.7(2)
O108 C108 C109 C104 -179.1(2)
C107 C108 C109 C104 1.3(4)
C105 C106 C110 O110 118.2(3)
C107 C106 C110 O110 -56.0(4)
C105 C106 C110 N111 -61.6(4)
C107 C106 C110 N111 124.3(3)
O110 C110 N111 C112 165.5(3)
C106 C110 N111 C112 -14.8(4)
O110 C110 N111 C111 0.4(4)
C106 C110 N111 C111 -179.8(3)
C110 N111 C112 C113 -106.0(3)
C111 N111 C112 C113 59.4(4)
N111 C112 C113 C118 -119.8(3)
N111 C112 C113 C114 60.1(4)
C118 C113 C114 C115 -2.3(4)
C112 C113 C114 C115 177.8(3)
C113 C114 C115 C116 -0.7(4)
C114 C115 C116 C117 3.1(4)
C114 C115 C116 N119 -179.2(3)
C115 C116 C117 C118 -2.5(4)
N119 C116 C117 C118 179.8(3)
C116 C117 C118 C113 -0.6(4)
C114 C113 C118 C117 3.0(4)
C112 C113 C118 C117 -177.1(3)
C117 C116 N119 C120 -113.5(3)
C115 C116 N119 C120 68.8(4)
C117 C116 N119 C119 72.2(4)
C115 C116 N119 C119 -105.5(3)
C116 N119 C120 O120 -170.7(3)
C119 N119 C120 O120 3.4(5)
C116 N119 C120 C121 12.0(4)
C119 N119 C120 C121 -173.9(3)
O120 C120 C121 C122 -28.6(5)
N119 C120 C121 C122 148.8(3)
C120 C121 C122 C123 -175.3(3)
C121 C122 C123 C124 -71.6(5)
C122 C123 C124 C125 -177.4(3)
C123 C124 C125 C126 -179.2(4)
C124 C125 C126 C127 174.3(4)
C125 C126 C127 C128 -74.5(6)
C126 C127 C128 C129 179.7(4)
C127 C128 C129 O129 -5.4(6)
C127 C128 C129 N130 175.5(4)
O129 C129 N130 C131 -176.6(3)
C128 C129 N130 C131 2.5(5)
O129 C129 N130 C130 -6.1(5)
C128 C129 N130 C130 173.0(3)
C129 N130 C131 C132 88.6(4)
C130 N130 C131 C132 -82.2(4)
C129 N130 C131 C136 -94.0(4)
C130 N130 C131 C136 95.1(4)
C136 C131 C132 C133 0.7(4)
N130 C131 C132 C133 178.0(3)
C131 C132 C133 C134 0.3(5)
C132 C133 C134 C135 -0.6(4)
C132 C133 C134 C101 176.3(3)
N102 C101 C134 C133 131.9(3)
N102 C101 C134 C135 -51.3(4)
C133 C134 C135 C136 -0.1(4)
C101 C134 C135 C136 -176.9(3)
C134 C135 C136 C131 1.1(5)
C132 C131 C136 C135 -1.4(5)
N130 C131 C136 C135 -178.7(3)
